data_8105035
loop_
_publ_author_name
'Lee, See Mun'
'Lo, Kong Mun'
'Tiekink, Edward R.T.'

_publ_section_title
;
 Crystal structure of
 benzyl-chlorido-(4-chloro-N-[(2-oxidophenyl)methylidene]benzenecarbohydrazonato)-methanol-tin(IV),
 C22H20Cl2N2O3Sn
;
_journal_issue 1
_journal_name_full 'Zeitschrift f\"ur Kristallographie - New Crystal Structures'
_journal_page_first 121
_journal_page_last 124
_journal_paper_doi 10.1515/ncrs-2019-0530
_journal_volume 235
_journal_year 2019
_chemical_formula_moiety 'C6 H16 N Na O2 S2 '
_chemical_formula_sum 'C6 H16 N Na O2 S2'
_chemical_formula_weight 221.31
_space_group_crystal_system monoclinic
_space_group_IT_number 14
_space_group_name_Hall '-P 2ybc'
_space_group_name_H-M_alt 'P 1 21/c 1'
_atom_sites_solution_hydrogens mixed
_atom_sites_solution_primary direct
_atom_sites_solution_secondary difmap
_cell_angle_alpha 90
_cell_angle_beta 91.0460(10)
_cell_angle_gamma 90
_cell_formula_units_Z 4
_cell_length_a 16.3469(2)
_cell_length_b 5.75120(10)
_cell_length_c 11.86470(10)
_cell_measurement_reflns_used 7880
_cell_measurement_temperature 100(2)
_cell_measurement_theta_max 76.1700
_cell_measurement_theta_min 5.3870
_cell_volume 1115.27(3)
_computing_cell_refinement 'CrysAlisPro [1]'
_computing_data_collection 'CrysAlisPro [1]'
_computing_data_reduction 'CrysAlisPro [1]'
_computing_molecular_graphics 'ORTEP-3 for Windows [4]'
_computing_publication_material 'SHELXL-2014/7 [3]'
_computing_structure_refinement 'SHELXL-2014/7 [3]'
_computing_structure_solution 'SHELXS-97 [2]'
_diffrn_ambient_temperature 100(2)
_diffrn_detector_area_resol_mean 5.2558
_diffrn_measured_fraction_theta_full 0.999
_diffrn_measured_fraction_theta_max 0.999
_diffrn_measurement_device_type 'XtaLAB Synergy, Dualflex, AtlasS2'
_diffrn_measurement_method '\w scans'
_diffrn_radiation_type CuK\a
_diffrn_radiation_wavelength 1.54178
_diffrn_reflns_av_R_equivalents 0.0352
_diffrn_reflns_av_unetI/netI 0.0194
_diffrn_reflns_Laue_measured_fraction_full 0.999
_diffrn_reflns_Laue_measured_fraction_max 0.999
_diffrn_reflns_limit_h_max 19
_diffrn_reflns_limit_h_min -19
_diffrn_reflns_limit_k_max 5
_diffrn_reflns_limit_k_min -6
_diffrn_reflns_limit_l_max 14
_diffrn_reflns_limit_l_min -14
_diffrn_reflns_number 13832
_diffrn_reflns_point_group_measured_fraction_full 0.999
_diffrn_reflns_point_group_measured_fraction_max 0.999
_diffrn_reflns_theta_full 67.065
_diffrn_reflns_theta_max 67.065
_diffrn_reflns_theta_min 5.413
_diffrn_source 'micro-focus sealed X-ray tube'
_exptl_absorpt_coefficient_mu 4.451
_exptl_absorpt_correction_T_max 1.000
_exptl_absorpt_correction_T_min 0.878
_exptl_absorpt_correction_type gaussian
_exptl_absorpt_process_details 'CrysAlisPro [1]'
_exptl_crystal_colour colourless
_exptl_crystal_density_diffrn 1.318
_exptl_crystal_description prism
_exptl_crystal_F_000 472
_exptl_crystal_size_max 0.123
_exptl_crystal_size_mid 0.072
_exptl_crystal_size_min 0.041
_refine_diff_density_max 0.283
_refine_diff_density_min -0.201
_refine_diff_density_rms 0.040
_refine_ls_extinction_coef .
_refine_ls_extinction_method none
_refine_ls_goodness_of_fit_ref 1.018
_refine_ls_hydrogen_treatment mixed
_refine_ls_matrix_type full
_refine_ls_number_parameters 143
_refine_ls_number_reflns 1984
_refine_ls_number_restraints 6
_refine_ls_restrained_S_all 1.018
_refine_ls_R_factor_all 0.0233
_refine_ls_R_factor_gt 0.0212
_refine_ls_shift/su_max 0.003
_refine_ls_shift/su_mean 0.000
_refine_ls_structure_factor_coef Fsqd
_refine_ls_weighting_details 'w=1/[\s^2^(Fo^2^)+(0.0309P)^2^+0.3570P] where P=(Fo^2^+2Fc^2^)/3'
_refine_ls_weighting_scheme calc
_refine_ls_wR_factor_gt 0.0549
_refine_ls_wR_factor_ref 0.0562
_reflns_Friedel_coverage 0.000
_reflns_Friedel_fraction_full .
_reflns_Friedel_fraction_max .
_reflns_number_gt 1843
_reflns_number_total 1984
_reflns_threshold_expression 'I > 2\s(I)'
_cod_data_source_file suppl_ncrs-2019-0530_suppl.cif
_cod_data_source_block shelx
_cod_original_sg_symbol_H-M 'P 21/c'
_cod_database_code 8105035
_shelx_space_group_comment
;
The symmetry employed for this shelxl refinement is uniquely defined
by the following loop, which should always be used as a source of
symmetry information in preference to the above space-group names.
They are only intended as comments.
;
_shelx_estimated_absorpt_t_min 0.611
_shelx_estimated_absorpt_t_max 0.839

loop_
_space_group_symop_operation_xyz
'x, y, z'
'-x, y+1/2, -z+1/2'
'-x, -y, -z'
'x, -y-1/2, z-1/2'

loop_
_atom_site_label
_atom_site_type_symbol
_atom_site_fract_x
_atom_site_fract_y
_atom_site_fract_z
_atom_site_U_iso_or_equiv
_atom_site_adp_type
_atom_site_occupancy
_atom_site_site_symmetry_order
_atom_site_calc_flag
_atom_site_refinement_flags_posn
_atom_site_refinement_flags_adp
_atom_site_refinement_flags_occupancy
_atom_site_disorder_assembly
_atom_site_disorder_group
S1 S 0.59781(2) 0.52552(5) 0.76260(2) 0.01336(10) Uani 1 1 d . . . . .
S2 S 0.73416(2) 0.72896(6) 0.90450(3) 0.01792(10) Uani 1 1 d . . . . .
N1 N 0.75278(7) 0.3872(2) 0.75606(9) 0.0178(2) Uani 1 1 d . . . . .
C1 C 0.70073(8) 0.5354(2) 0.80349(10) 0.0139(3) Uani 1 1 d . . . . .
C2 C 0.72612(9) 0.2217(3) 0.66871(12) 0.0233(3) Uani 1 1 d . . . . .
H2A H 0.6870 0.1118 0.7006 0.035 Uiso 1 1 calc R U . . .
H2B H 0.7736 0.1364 0.6411 0.035 Uiso 1 1 calc R U . . .
H2C H 0.6999 0.3062 0.6061 0.035 Uiso 1 1 calc R U . . .
C3 C 0.83995(8) 0.3713(3) 0.78991(12) 0.0225(3) Uani 0.631(5) 1 d . . P A 1
H3A H 0.8530 0.2092 0.8119 0.027 Uiso 0.631(5) 1 calc R U P A 1
H3B H 0.8504 0.4721 0.8562 0.027 Uiso 0.631(5) 1 calc R U P A 1
C4 C 0.89498(14) 0.4450(6) 0.6948(2) 0.0233(7) Uani 0.631(5) 1 d . . P A 1
H4A H 0.8812 0.3534 0.6264 0.028 Uiso 0.631(5) 1 calc R U P A 1
H4B H 0.9527 0.4119 0.7161 0.028 Uiso 0.631(5) 1 calc R U P A 1
C5 C 0.88555(14) 0.7022(4) 0.6689(2) 0.0249(7) Uani 0.631(5) 1 d . . P A 1
H5A H 0.9021 0.7957 0.7355 0.030 Uiso 0.631(5) 1 calc R U P A 1
H5B H 0.8277 0.7380 0.6498 0.030 Uiso 0.631(5) 1 calc R U P A 1
C6 C 0.94223(11) 0.7645(4) 0.56471(16) 0.0443(5) Uani 0.631(5) 1 d . . P A 1
H6A H 0.9993 0.7273 0.5840 0.066 Uiso 0.631(5) 1 calc R U P A 1
H6B H 0.9375 0.9308 0.5477 0.066 Uiso 0.631(5) 1 calc R U P A 1
H6C H 0.9247 0.6738 0.4987 0.066 Uiso 0.631(5) 1 calc R U P A 1
C3' C 0.83995(8) 0.3713(3) 0.78991(12) 0.0225(3) Uani 0.369(5) 1 d . . P A 2
H3'1 H 0.8617 0.2181 0.7670 0.027 Uiso 0.369(5) 1 calc R U P A 2
H3'2 H 0.8450 0.3826 0.8730 0.027 Uiso 0.369(5) 1 calc R U P A 2
C4' C 0.8937(2) 0.5748(10) 0.7333(4) 0.0207(11) Uani 0.369(5) 1 d . . P A 2
H4'1 H 0.8702 0.7280 0.7527 0.025 Uiso 0.369(5) 1 calc R U P A 2
H4'2 H 0.9503 0.5686 0.7641 0.025 Uiso 0.369(5) 1 calc R U P A 2
C5' C 0.8950(2) 0.5485(7) 0.6061(3) 0.0231(12) Uani 0.369(5) 1 d . . P A 2
H5'1 H 0.8388 0.5457 0.5739 0.028 Uiso 0.369(5) 1 calc R U P A 2
H5'2 H 0.9235 0.4035 0.5846 0.028 Uiso 0.369(5) 1 calc R U P A 2
C6' C 0.94223(11) 0.7645(4) 0.56471(16) 0.0443(5) Uani 0.369(5) 1 d . . P A 2
H6'1 H 0.9210 0.9041 0.6015 0.066 Uiso 0.369(5) 1 calc R U P A 2
H6'2 H 0.9351 0.7794 0.4828 0.066 Uiso 0.369(5) 1 calc R U P A 2
H6'3 H 1.0005 0.7471 0.5836 0.066 Uiso 0.369(5) 1 calc R U P A 2
Na Na 0.51573(3) 0.25752(8) 0.58118(4) 0.01467(13) Uani 1 1 d . . . . .
O1W O 0.57908(6) 0.42617(16) 0.42368(7) 0.0164(2) Uani 1 1 d D . . . .
H1W H 0.6222(7) 0.505(2) 0.4176(13) 0.025 Uiso 1 1 d D U . . .
H2W H 0.5809(9) 0.318(2) 0.3755(12) 0.025 Uiso 1 1 d D U . . .
O2W O 0.57935(5) -0.10146(16) 0.55969(7) 0.0157(2) Uani 1 1 d D . . . .
H3W H 0.6227(7) -0.116(3) 0.5240(11) 0.024 Uiso 1 1 d D U . . .
H4W H 0.5840(9) -0.191(3) 0.6157(10) 0.024 Uiso 1 1 d D U . . .

loop_
_atom_site_aniso_label
_atom_site_aniso_U_11
_atom_site_aniso_U_22
_atom_site_aniso_U_33
_atom_site_aniso_U_23
_atom_site_aniso_U_13
_atom_site_aniso_U_12
S1 0.01342(17) 0.01423(17) 0.01240(16) 0.00044(11) -0.00072(11) 0.00023(11)
S2 0.01496(17) 0.02016(18) 0.01859(18) -0.00497(12) -0.00136(12) -0.00100(12)
N1 0.0154(5) 0.0196(6) 0.0183(5) -0.0016(5) -0.0003(4) 0.0024(4)
C1 0.0155(6) 0.0140(6) 0.0124(6) 0.0036(5) 0.0010(5) -0.0002(5)
C2 0.0237(7) 0.0228(7) 0.0232(7) -0.0084(6) 0.0002(6) 0.0041(6)
C3 0.0148(7) 0.0293(8) 0.0233(7) 0.0033(6) -0.0016(5) 0.0062(6)
C4 0.0159(11) 0.0275(16) 0.0264(14) -0.0021(12) 0.0010(9) 0.0039(10)
C5 0.0184(11) 0.0275(15) 0.0288(14) 0.0018(12) 0.0029(9) 0.0003(10)
C6 0.0289(9) 0.0566(12) 0.0472(11) 0.0251(9) -0.0056(8) -0.0124(8)
C3' 0.0148(7) 0.0293(8) 0.0233(7) 0.0033(6) -0.0016(5) 0.0062(6)
C4' 0.0130(19) 0.026(3) 0.023(2) -0.002(2) -0.0017(15) 0.0013(17)
C5' 0.019(2) 0.029(2) 0.021(2) 0.0038(17) 0.0001(14) -0.0020(16)
C6' 0.0289(9) 0.0566(12) 0.0472(11) 0.0251(9) -0.0056(8) -0.0124(8)
Na 0.0183(3) 0.0121(3) 0.0137(3) -0.00037(18) -0.00011(19) 0.00049(18)
O1W 0.0197(5) 0.0123(5) 0.0174(5) -0.0026(4) 0.0028(4) -0.0021(4)
O2W 0.0183(5) 0.0139(4) 0.0148(4) 0.0021(4) 0.0008(4) 0.0018(4)

loop_
_atom_type_symbol
_atom_type_description
_atom_type_scat_dispersion_real
_atom_type_scat_dispersion_imag
_atom_type_scat_source
C C 0.0181 0.0091 'International Tables Vol C Tables 4.2.6.8 and 6.1.1.4'
H H 0.0000 0.0000 'International Tables Vol C Tables 4.2.6.8 and 6.1.1.4'
N N 0.0311 0.0180 'International Tables Vol C Tables 4.2.6.8 and 6.1.1.4'
Na Na 0.1353 0.1239 'International Tables Vol C Tables 4.2.6.8 and 6.1.1.4'
O O 0.0492 0.0322 'International Tables Vol C Tables 4.2.6.8 and 6.1.1.4'
S S 0.3331 0.5567 'International Tables Vol C Tables 4.2.6.8 and 6.1.1.4'

loop_
_geom_angle_atom_site_label_1
_geom_angle_atom_site_label_2
_geom_angle_atom_site_label_3
_geom_angle
_geom_angle_site_symmetry_1
_geom_angle_site_symmetry_3
C1 S1 Na 130.07(4) . .
C1 S1 Na 115.05(4) . 2_656
Na S1 Na 114.189(12) . 2_656
C1 N1 C2 121.87(11) . .
C1 N1 C3' 122.97(11) . .
C2 N1 C3' 115.13(11) . .
C1 N1 C3 122.97(11) . .
C2 N1 C3 115.13(11) . .
N1 C1 S2 120.69(10) . .
N1 C1 S1 118.75(10) . .
S2 C1 S1 120.55(7) . .
N1 C2 H2A 109.5 . .
N1 C2 H2B 109.5 . .
H2A C2 H2B 109.5 . .
N1 C2 H2C 109.5 . .
H2A C2 H2C 109.5 . .
H2B C2 H2C 109.5 . .
N1 C3 C4 111.28(13) . .
N1 C3 H3A 109.4 . .
C4 C3 H3A 109.4 . .
N1 C3 H3B 109.4 . .
C4 C3 H3B 109.4 . .
H3A C3 H3B 108.0 . .
C3 C4 C5 111.3(2) . .
C3 C4 H4A 109.4 . .
C5 C4 H4A 109.4 . .
C3 C4 H4B 109.4 . .
C5 C4 H4B 109.4 . .
H4A C4 H4B 108.0 . .
C4 C5 C6 108.48(19) . .
C4 C5 H5A 110.0 . .
C6 C5 H5A 110.0 . .
C4 C5 H5B 110.0 . .
C6 C5 H5B 110.0 . .
H5A C5 H5B 108.4 . .
C5 C6 H6A 109.5 . .
C5 C6 H6B 109.5 . .
H6A C6 H6B 109.5 . .
C5 C6 H6C 109.5 . .
H6A C6 H6C 109.5 . .
H6B C6 H6C 109.5 . .
N1 C3' C4' 111.78(17) . .
N1 C3' H3'1 109.3 . .
C4' C3' H3'1 109.3 . .
N1 C3' H3'2 109.3 . .
C4' C3' H3'2 109.3 . .
H3'1 C3' H3'2 107.9 . .
C5' C4' C3' 111.0(4) . .
C5' C4' H4'1 109.4 . .
C3' C4' H4'1 109.4 . .
C5' C4' H4'2 109.4 . .
C3' C4' H4'2 109.4 . .
H4'1 C4' H4'2 108.0 . .
C4' C5' C6' 104.6(3) . .
C4' C5' H5'1 110.8 . .
C6' C5' H5'1 110.8 . .
C4' C5' H5'2 110.8 . .
C6' C5' H5'2 110.8 . .
H5'1 C5' H5'2 108.9 . .
C5' C6' H6'1 109.5 . .
C5' C6' H6'2 109.5 . .
H6'1 C6' H6'2 109.5 . .
C5' C6' H6'3 109.5 . .
H6'1 C6' H6'3 109.5 . .
H6'2 C6' H6'3 109.5 . .
O2W Na O1W 94.26(4) . .
O2W Na O1W 164.43(4) . 3_666
O1W Na O1W 87.81(3) . 3_666
O2W Na O2W 83.03(3) . 3_656
O1W Na O2W 83.78(3) . 3_656
O1W Na O2W 81.86(3) 3_666 3_656
O2W Na S1 110.19(3) . .
O1W Na S1 99.36(3) . .
O1W Na S1 84.61(3) 3_666 .
O2W Na S1 165.99(3) 3_656 .
O2W Na S1 87.44(3) . 2_646
O1W Na S1 165.56(3) . 2_646
O1W Na S1 86.82(3) 3_666 2_646
O2W Na S1 82.19(3) 3_656 2_646
S1 Na S1 93.475(14) . 2_646
O2W Na Na 136.37(3) . 3_666
O1W Na Na 44.23(2) . 3_666
O1W Na Na 43.58(2) 3_666 3_666
O2W Na Na 80.00(3) 3_656 3_666
S1 Na Na 92.67(2) . 3_666
S1 Na Na 129.00(2) 2_646 3_666
O2W Na Na 42.64(2) . 3_656
O1W Na Na 88.55(3) . 3_656
O1W Na Na 122.16(3) 3_666 3_656
O2W Na Na 40.39(2) 3_656 3_656
S1 Na Na 152.55(2) . 3_656
S1 Na Na 82.999(18) 2_646 3_656
Na Na Na 110.74(3) 3_666 3_656
Na O1W Na 92.19(3) . 3_666
Na O1W H1W 131.9(11) . .
Na O1W H1W 97.6(11) 3_666 .
Na O1W H2W 104.8(11) . .
Na O1W H2W 125.0(11) 3_666 .
H1W O1W H2W 107.2(13) . .
Na O2W Na 96.97(3) . 3_656
Na O2W H3W 121.9(11) . .
Na O2W H3W 98.7(11) 3_656 .
Na O2W H4W 119.3(11) . .
Na O2W H4W 111.4(11) 3_656 .
H3W O2W H4W 105.8(14) . .

loop_
_geom_bond_atom_site_label_1
_geom_bond_atom_site_label_2
_geom_bond_distance
_geom_bond_site_symmetry_2
S1 C1 1.7434(13) .
S1 Na 2.9502(6) .
S1 Na 2.9641(6) 2_656
S2 C1 1.7178(13) .
N1 C1 1.3357(17) .
N1 C2 1.4678(17) .
N1 C3' 1.4761(16) .
N1 C3 1.4761(16) .
C2 H2A 0.9800 .
C2 H2B 0.9800 .
C2 H2C 0.9800 .
C3 C4 1.516(3) .
C3 H3A 0.9900 .
C3 H3B 0.9900 .
C4 C5 1.518(4) .
C4 H4A 0.9900 .
C4 H4B 0.9900 .
C5 C6 1.599(3) .
C5 H5A 0.9900 .
C5 H5B 0.9900 .
C6 H6A 0.9800 .
C6 H6B 0.9800 .
C6 H6C 0.9800 .
C3' C4' 1.616(5) .
C3' H3'1 0.9900 .
C3' H3'2 0.9900 .
C4' C5' 1.518(6) .
C4' H4'1 0.9900 .
C4' H4'2 0.9900 .
C5' C6' 1.547(4) .
C5' H5'1 0.9900 .
C5' H5'2 0.9900 .
C6' H6'1 0.9800 .
C6' H6'2 0.9800 .
C6' H6'3 0.9800 .
Na O2W 2.3278(10) .
Na O1W 2.3614(10) .
Na O1W 2.3898(10) 3_666
Na O2W 2.4331(10) 3_656
Na S1 2.9641(6) 2_646
Na Na 3.4233(9) 3_666
Na Na 3.5656(9) 3_656
O1W Na 2.3898(10) 3_666
O1W H1W 0.842(9) .
O1W H2W 0.844(9) .
O2W Na 2.4331(10) 3_656
O2W H3W 0.837(9) .
O2W H4W 0.843(9) .

loop_
_geom_torsion_atom_site_label_1
_geom_torsion_atom_site_label_2
_geom_torsion_atom_site_label_3
_geom_torsion_atom_site_label_4
_geom_torsion
_geom_torsion_site_symmetry_1
_geom_torsion_site_symmetry_2
_geom_torsion_site_symmetry_3
_geom_torsion_site_symmetry_4
C2 N1 C1 S2 -179.33(10) . . . .
C3' N1 C1 S2 2.98(17) . . . .
C3 N1 C1 S2 2.98(17) . . . .
C2 N1 C1 S1 1.68(17) . . . .
C3' N1 C1 S1 -176.01(10) . . . .
C3 N1 C1 S1 -176.01(10) . . . .
Na S1 C1 N1 -7.24(13) . . . .
Na S1 C1 N1 162.60(8) 2_656 . . .
Na S1 C1 S2 173.77(4) . . . .
Na S1 C1 S2 -16.39(9) 2_656 . . .
C1 N1 C3 C4 -114.89(19) . . . .
C2 N1 C3 C4 67.3(2) . . . .
N1 C3 C4 C5 66.8(2) . . . .
C3 C4 C5 C6 -177.58(17) . . . .
C1 N1 C3' C4' -80.1(2) . . . .
C2 N1 C3' C4' 102.1(2) . . . .
N1 C3' C4' C5' -65.0(4) . . . .
C3' C4' C5' C6' 175.6(2) . . . .
